data_4073201
loop_
_publ_author_name
'Scheeren, Carla'
'Maasarani, Fida'
'Hijazi, Akram'
'Djukic, Jean-Pierre'
'Pfeffer, Michel'
'Zari\'c, Sne\<zana D.'
'Le Goff, Xavier-Fr\'ed\'eric'
'Ricard, Louis'

_publ_section_title
;
 Stereoselective &#x201C;Electrophilic&#x201D; Cyclometalation of
 Planar-Prochiral (\h6-Arene)tricarbonylchromium Complexes with Asymmetric
 Metal Centers:&#x00A0; pseudo-T-4 [Cp*RhCl2]2and [Cp*IrCl2]2
;
_journal_issue 14
_journal_name_full Organometallics
_journal_page_first 3336
_journal_paper_doi 10.1021/om070170l
_journal_volume 26
_journal_year 2007
_chemical_formula_moiety 2(C25H25ClCrIrNO3),3(CH2Cl2)?
_chemical_formula_sum 'C26.5 H28 Cl4 Cr Ir N O3'
_chemical_formula_weight 794.50
_chemical_name_systematic
; 
 ? 
;
_space_group_IT_number 15
_symmetry_cell_setting monoclinic
_symmetry_space_group_name_Hall '-C 2yc'
_symmetry_space_group_name_H-M 'C 1 2/c 1'
_atom_sites_solution_hydrogens geom
_atom_sites_solution_primary direct
_atom_sites_solution_secondary difmap
_audit_creation_method SHELXL-97
_cell_angle_alpha 90.00
_cell_angle_beta 105.962(5)
_cell_angle_gamma 90.00
_cell_formula_units_Z 8
_cell_length_a 35.086(5)
_cell_length_b 11.191(5)
_cell_length_c 15.171(5)
_cell_measurement_reflns_used 8194
_cell_measurement_temperature 150.0(1)
_cell_measurement_theta_max 30.034
_cell_measurement_theta_min 0.998
_cell_volume 5727(3)
_computing_structure_refinement 'SHELXL-97 (Sheldrick, 1997)'
_computing_structure_solution 'SHELXS-97 (Sheldrick, 1990)'
_diffrn_ambient_temperature 150.0(1)
_diffrn_measured_fraction_theta_full 0.997
_diffrn_measured_fraction_theta_max 0.997
_diffrn_measurement_device_type KappaCCD
_diffrn_measurement_method 'phi and omega scans'
_diffrn_radiation_monochromator graphite
_diffrn_radiation_source 'fine-focus sealed tube'
_diffrn_radiation_type MoK\a
_diffrn_radiation_wavelength 0.71069
_diffrn_reflns_av_R_equivalents 0.0220
_diffrn_reflns_av_sigmaI/netI 0.0357
_diffrn_reflns_limit_h_max 49
_diffrn_reflns_limit_h_min -49
_diffrn_reflns_limit_k_max 15
_diffrn_reflns_limit_k_min -14
_diffrn_reflns_limit_l_max 21
_diffrn_reflns_limit_l_min -21
_diffrn_reflns_number 14811
_diffrn_reflns_theta_full 30.03
_diffrn_reflns_theta_max 30.03
_diffrn_reflns_theta_min 3.15
_exptl_absorpt_coefficient_mu 5.424
_exptl_absorpt_correction_T_max 0.8993
_exptl_absorpt_correction_T_min 0.3560
_exptl_absorpt_correction_type multi-scan
_exptl_crystal_colour Orange
_exptl_crystal_density_diffrn 1.843
_exptl_crystal_density_method 'not measured'
_exptl_crystal_description Needle
_exptl_crystal_F_000 3096
_exptl_crystal_size_max 0.24
_exptl_crystal_size_mid 0.10
_exptl_crystal_size_min 0.02
_refine_diff_density_max 2.209
_refine_diff_density_min -1.891
_refine_diff_density_rms 0.136
_refine_ls_extinction_coef 0.00011(3)
_refine_ls_extinction_expression Fc^*^=kFc[1+0.001xFc^2^\l^3^/sin(2\q)]^-1/4^
_refine_ls_extinction_method SHELXL
_refine_ls_goodness_of_fit_ref 1.005
_refine_ls_hydrogen_treatment constr
_refine_ls_matrix_type full
_refine_ls_number_parameters 337
_refine_ls_number_reflns 8360
_refine_ls_number_restraints 0
_refine_ls_restrained_S_all 1.005
_refine_ls_R_factor_all 0.0356
_refine_ls_R_factor_gt 0.0285
_refine_ls_shift/su_max 0.002
_refine_ls_shift/su_mean 0.000
_refine_ls_structure_factor_coef Fsqd
_refine_ls_weighting_details 'calc w=1/[\s^2^(Fo^2^)+(0.0468P)^2^+0.0000P] where P=(Fo^2^+2Fc^2^)/3'
_refine_ls_weighting_scheme calc
_refine_ls_wR_factor_gt 0.0715
_refine_ls_wR_factor_ref 0.0745
_reflns_number_gt 7208
_reflns_number_total 8360
_reflns_threshold_expression >2sigma(I)
_cod_data_source_file om070170l-file009.cif
_cod_data_source_block 3b
_cod_depositor_comments
;
The following automatic conversions were performed:

'_symmetry_cell_setting' value 'Monoclinic' changed to 'monoclinic'
according to /home/saulius/struct/CIF-dictionaries/cif_core.dic
dictionary named 'cif_core.dic' version 2.4.1 from 2010-06-29.

Automatic conversion script
Id: cif_fix_values 1715 2011-07-08 13:25:40Z adriana 
;
_cod_original_sg_symbol_H-M 'C2/c     '
_cod_original_formula_sum 'C26.50 H28 Cl4 Cr Ir N O3'
_cod_database_code 4073201

loop_
_symmetry_equiv_pos_as_xyz
'x, y, z'
'-x, y, -z+1/2'
'x+1/2, y+1/2, z'
'-x+1/2, y+1/2, -z+1/2'
'-x, -y, -z'
'x, -y, z-1/2'
'-x+1/2, -y+1/2, -z'
'x+1/2, -y+1/2, z-1/2'

loop_
_atom_site_label
_atom_site_type_symbol
_atom_site_fract_x
_atom_site_fract_y
_atom_site_fract_z
_atom_site_U_iso_or_equiv
_atom_site_adp_type
_atom_site_occupancy
_atom_site_symmetry_multiplicity
_atom_site_calc_flag
_atom_site_refinement_flags
Ir1 Ir 0.117447(3) 0.235147(9) 0.535425(6) 0.01699(5) Uani 1 1 d .
Cr1 Cr 0.215928(12) 0.03788(4) 0.66042(3) 0.01958(9) Uani 1 1 d .
Cl1 Cl 0.066204(19) 0.15285(6) 0.59515(4) 0.02483(14) Uani 1 1 d .
Cl2 Cl 0.07103(4) -0.24168(9) 0.59932(9) 0.0558(3) Uani 1 1 d .
Cl3 Cl 0.00661(3) -0.11105(11) 0.64206(6) 0.0561(3) Uani 1 1 d .
Cl4 Cl 0.02845(3) -0.30388(12) 0.34074(8) 0.0617(3) Uani 1 1 d .
O1 O 0.27000(7) -0.1580(2) 0.63668(16) 0.0410(6) Uani 1 1 d .
O2 O 0.28959(6) 0.1644(2) 0.76566(15) 0.0350(5) Uani 1 1 d .
O3 O 0.22309(7) 0.1230(2) 0.47888(14) 0.0395(6) Uani 1 1 d .
N1 N 0.11412(6) 0.0775(2) 0.45991(14) 0.0200(4) Uani 1 1 d .
C1 C 0.15315(7) 0.1225(2) 0.62704(16) 0.0176(5) Uani 1 1 d .
C2 C 0.17471(8) 0.1508(3) 0.71650(17) 0.0210(5) Uani 1 1 d .
H2 H 0.1773 0.2322 0.7347 0.025 Uiso 1 1 calc R
C3 C 0.19281(8) 0.0619(3) 0.78098(18) 0.0243(6) Uani 1 1 d .
H3 H 0.2077 0.0843 0.8410 0.029 Uiso 1 1 calc R
C4 C 0.18871(8) -0.0585(3) 0.75614(19) 0.0259(6) Uani 1 1 d .
H4 H 0.1992 -0.1188 0.8002 0.031 Uiso 1 1 calc R
C5 C 0.16881(8) -0.0898(3) 0.66489(18) 0.0241(6) Uani 1 1 d .
H5 H 0.1666 -0.1715 0.6472 0.029 Uiso 1 1 calc R
C6 C 0.15220(7) -0.0008(2) 0.59973(17) 0.0198(5) Uani 1 1 d .
C7 C 0.13278(7) -0.0226(2) 0.50150(18) 0.0206(5) Uani 1 1 d .
C8 C 0.13359(8) -0.1274(3) 0.44994(19) 0.0250(6) Uani 1 1 d .
C9 C 0.11332(9) -0.1251(3) 0.3572(2) 0.0287(6) Uani 1 1 d .
H9 H 0.1129 -0.1946 0.3211 0.034 Uiso 1 1 calc R
C10 C 0.09390(9) -0.0239(3) 0.31701(19) 0.0295(6) Uani 1 1 d .
H10 H 0.0803 -0.0229 0.2536 0.035 Uiso 1 1 calc R
C11 C 0.09458(8) 0.0749(3) 0.36977(18) 0.0254(6) Uani 1 1 d .
H11 H 0.0808 0.1444 0.3422 0.030 Uiso 1 1 calc R
C12 C 0.15615(13) -0.2397(3) 0.4885(3) 0.0386(9) Uani 1 1 d .
H12A H 0.1426 -0.2805 0.5284 0.058 Uiso 1 1 calc R
H12B H 0.1831 -0.2184 0.5241 0.058 Uiso 1 1 calc R
H12C H 0.1574 -0.2929 0.4381 0.058 Uiso 1 1 calc R
C13 C 0.12173(8) 0.4152(2) 0.58748(18) 0.0224(5) Uani 1 1 d .
C14 C 0.08620(8) 0.4117(3) 0.5119(2) 0.0247(6) Uani 1 1 d .
C15 C 0.09654(8) 0.3819(3) 0.43082(18) 0.0235(6) Uani 1 1 d .
C16 C 0.13913(8) 0.3649(3) 0.45538(18) 0.0237(6) Uani 1 1 d .
C17 C 0.15513(8) 0.3916(3) 0.55093(19) 0.0227(5) Uani 1 1 d .
C18 C 0.12447(10) 0.4539(3) 0.6835(2) 0.0357(7) Uani 1 1 d .
H18A H 0.1248 0.5414 0.6866 0.054 Uiso 1 1 calc R
H18B H 0.1489 0.4222 0.7252 0.054 Uiso 1 1 calc R
H18C H 0.1015 0.4236 0.7015 0.054 Uiso 1 1 calc R
C19 C 0.04548(9) 0.4358(3) 0.5192(2) 0.0338(7) Uani 1 1 d .
H19A H 0.0414 0.5223 0.5210 0.051 Uiso 1 1 calc R
H19B H 0.0422 0.3994 0.5754 0.051 Uiso 1 1 calc R
H19C H 0.0260 0.4016 0.4660 0.051 Uiso 1 1 calc R
C20 C 0.06884(10) 0.3796(3) 0.3361(2) 0.0352(7) Uani 1 1 d .
H20A H 0.0441 0.3400 0.3373 0.053 Uiso 1 1 calc R
H20B H 0.0812 0.3357 0.2952 0.053 Uiso 1 1 calc R
H20C H 0.0632 0.4616 0.3137 0.053 Uiso 1 1 calc R
C21 C 0.16305(9) 0.3448(3) 0.3884(2) 0.0341(7) Uani 1 1 d .
H21A H 0.1675 0.4214 0.3615 0.051 Uiso 1 1 calc R
H21B H 0.1486 0.2908 0.3397 0.051 Uiso 1 1 calc R
H21C H 0.1886 0.3090 0.4203 0.051 Uiso 1 1 calc R
C22 C 0.19809(8) 0.4017(3) 0.6008(2) 0.0298(6) Uani 1 1 d .
H22A H 0.2132 0.3430 0.5763 0.045 Uiso 1 1 calc R
H22B H 0.2018 0.3863 0.6662 0.045 Uiso 1 1 calc R
H22C H 0.2075 0.4823 0.5927 0.045 Uiso 1 1 calc R
C23 C 0.24845(8) -0.0837(3) 0.64668(19) 0.0268(6) Uani 1 1 d .
C24 C 0.26070(8) 0.1178(3) 0.72399(19) 0.0249(6) Uani 1 1 d .
C25 C 0.22055(8) 0.0937(3) 0.55043(19) 0.0270(6) Uani 1 1 d .
C26 C 0.03142(10) -0.1405(3) 0.5583(2) 0.0365(7) Uani 1 1 d .
H26A H 0.0418 -0.0648 0.5403 0.044 Uiso 1 1 calc R
H26B H 0.0125 -0.1745 0.5031 0.044 Uiso 1 1 calc R
C27 C 0.0000 -0.2173(5) 0.2500 0.0462(13) Uani 1 2 d S
H27A H -0.0179 -0.1652 0.2733 0.055 Uiso 0.50 1 calc PR
H27B H 0.0179 -0.1652 0.2267 0.055 Uiso 0.50 1 calc PR

loop_
_atom_site_aniso_label
_atom_site_aniso_U_11
_atom_site_aniso_U_22
_atom_site_aniso_U_33
_atom_site_aniso_U_23
_atom_site_aniso_U_13
_atom_site_aniso_U_12
Ir1 0.01625(7) 0.01921(7) 0.01545(7) -0.00024(3) 0.00423(4) 0.00106(3)
Cr1 0.0181(2) 0.0213(2) 0.0187(2) 0.00127(16) 0.00408(16) 0.00197(16)
Cl1 0.0213(3) 0.0290(4) 0.0252(3) 0.0049(3) 0.0082(3) 0.0001(3)
Cl2 0.0482(6) 0.0565(7) 0.0600(7) 0.0148(5) 0.0103(5) 0.0115(5)
Cl3 0.0447(5) 0.0805(8) 0.0482(5) -0.0209(5) 0.0214(4) -0.0172(5)
Cl4 0.0636(7) 0.0617(7) 0.0647(7) 0.0171(6) 0.0259(6) 0.0119(6)
O1 0.0391(13) 0.0386(14) 0.0460(13) 0.0025(11) 0.0128(11) 0.0171(11)
O2 0.0315(12) 0.0383(14) 0.0346(12) -0.0060(10) 0.0084(10) -0.0085(10)
O3 0.0370(13) 0.0588(17) 0.0254(11) 0.0118(10) 0.0131(9) 0.0082(11)
N1 0.0191(11) 0.0216(12) 0.0192(11) -0.0037(8) 0.0051(9) -0.0004(9)
C1 0.0140(11) 0.0212(13) 0.0177(12) 0.0010(9) 0.0042(9) 0.0027(10)
C2 0.0205(13) 0.0241(14) 0.0189(12) -0.0016(10) 0.0064(10) 0.0024(11)
C3 0.0234(13) 0.0334(16) 0.0158(12) 0.0001(11) 0.0050(10) 0.0007(12)
C4 0.0251(14) 0.0285(16) 0.0239(14) 0.0070(11) 0.0066(11) 0.0027(12)
C5 0.0236(13) 0.0209(14) 0.0271(14) 0.0034(10) 0.0061(11) 0.0004(11)
C6 0.0174(12) 0.0219(14) 0.0196(12) 0.0013(10) 0.0040(10) 0.0005(10)
C7 0.0189(12) 0.0214(14) 0.0222(13) -0.0017(10) 0.0070(10) -0.0009(10)
C8 0.0222(13) 0.0239(15) 0.0289(14) -0.0063(11) 0.0073(11) 0.0002(11)
C9 0.0295(15) 0.0290(16) 0.0307(15) -0.0110(12) 0.0136(12) -0.0030(12)
C10 0.0302(15) 0.0369(18) 0.0211(14) -0.0069(12) 0.0064(12) -0.0017(13)
C11 0.0262(14) 0.0298(16) 0.0185(13) -0.0013(11) 0.0034(11) 0.0000(12)
C12 0.044(2) 0.0261(17) 0.043(2) -0.0074(13) 0.0059(17) 0.0094(14)
C13 0.0254(14) 0.0178(13) 0.0249(14) -0.0029(10) 0.0082(11) 0.0023(11)
C14 0.0246(14) 0.0185(14) 0.0333(15) 0.0047(11) 0.0121(12) 0.0064(11)
C15 0.0263(14) 0.0221(14) 0.0212(13) 0.0046(10) 0.0051(11) 0.0029(11)
C16 0.0273(14) 0.0213(14) 0.0245(14) 0.0065(10) 0.0103(11) 0.0012(11)
C17 0.0203(13) 0.0211(14) 0.0263(14) -0.0004(11) 0.0057(11) -0.0033(11)
C18 0.0469(19) 0.0314(18) 0.0308(16) -0.0066(13) 0.0138(14) 0.0078(15)
C19 0.0279(15) 0.0326(18) 0.0438(18) 0.0034(14) 0.0145(14) 0.0081(13)
C20 0.0364(18) 0.0359(18) 0.0281(15) 0.0088(13) 0.0002(13) 0.0057(14)
C21 0.0347(17) 0.0392(19) 0.0332(17) 0.0084(13) 0.0171(14) 0.0081(14)
C22 0.0217(14) 0.0311(17) 0.0346(16) -0.0006(13) 0.0048(12) -0.0051(12)
C23 0.0237(14) 0.0299(16) 0.0248(14) 0.0020(11) 0.0033(11) 0.0018(12)
C24 0.0253(14) 0.0240(15) 0.0258(14) 0.0001(11) 0.0076(11) 0.0014(11)
C25 0.0194(13) 0.0343(17) 0.0275(14) 0.0010(12) 0.0069(11) 0.0049(12)
C26 0.0382(18) 0.0370(19) 0.0344(17) -0.0015(14) 0.0101(14) -0.0025(15)
C27 0.055(3) 0.034(3) 0.052(3) 0.000 0.019(3) 0.000

loop_
_atom_type_symbol
_atom_type_description
_atom_type_scat_dispersion_real
_atom_type_scat_dispersion_imag
_atom_type_scat_source
C C 0.0033 0.0016 'International Tables Vol C Tables 4.2.6.8 and 6.1.1.4'
H H 0.0000 0.0000 'International Tables Vol C Tables 4.2.6.8 and 6.1.1.4'
O O 0.0106 0.0060 'International Tables Vol C Tables 4.2.6.8 and 6.1.1.4'
Cl Cl 0.1484 0.1585 'International Tables Vol C Tables 4.2.6.8 and 6.1.1.4'
Cr Cr 0.3209 0.6236 'International Tables Vol C Tables 4.2.6.8 and 6.1.1.4'
Ir Ir -1.4442 7.9887 'International Tables Vol C Tables 4.2.6.8 and 6.1.1.4'
N N 0.0061 0.0033 'International Tables Vol C Tables 4.2.6.8 and 6.1.1.4'

loop_
_geom_angle_atom_site_label_1
_geom_angle_atom_site_label_2
_geom_angle_atom_site_label_3
_geom_angle
_geom_angle_site_symmetry_1
C1 Ir1 N1 77.42(10) .
C1 Ir1 C13 111.20(11) .
N1 Ir1 C13 168.12(9) .
C1 Ir1 C16 123.71(10) .
N1 Ir1 C16 103.56(10) .
C13 Ir1 C16 65.03(11) .
C1 Ir1 C17 100.60(11) .
N1 Ir1 C17 133.01(9) .
C13 Ir1 C17 39.26(10) .
C16 Ir1 C17 38.72(10) .
C1 Ir1 C14 146.98(10) .
N1 Ir1 C14 134.94(10) .
C13 Ir1 C14 38.30(10) .
C16 Ir1 C14 63.28(10) .
C17 Ir1 C14 64.03(11) .
C1 Ir1 C15 161.84(10) .
N1 Ir1 C15 105.66(10) .
C13 Ir1 C15 63.55(10) .
C16 Ir1 C15 38.19(10) .
C17 Ir1 C15 63.90(11) .
C14 Ir1 C15 36.64(10) .
C1 Ir1 Cl1 83.62(7) .
N1 Ir1 Cl1 87.04(6) .
C13 Ir1 Cl1 101.76(7) .
C16 Ir1 Cl1 152.03(8) .
C17 Ir1 Cl1 139.86(7) .
C14 Ir1 Cl1 90.80(7) .
C15 Ir1 Cl1 114.22(7) .
C23 Cr1 C25 86.28(13) .
C23 Cr1 C24 87.20(13) .
C25 Cr1 C24 92.02(13) .
C23 Cr1 C5 91.04(12) .
C25 Cr1 C5 120.36(12) .
C24 Cr1 C5 147.40(11) .
C23 Cr1 C3 124.65(12) .
C25 Cr1 C3 148.99(12) .
C24 Cr1 C3 87.80(11) .
C5 Cr1 C3 66.68(11) .
C23 Cr1 C6 113.49(12) .
C25 Cr1 C6 91.16(11) .
C24 Cr1 C6 159.23(12) .
C5 Cr1 C6 37.29(10) .
C3 Cr1 C6 79.03(10) .
C23 Cr1 C4 96.17(12) .
C25 Cr1 C4 157.28(12) .
C24 Cr1 C4 110.64(11) .
C5 Cr1 C4 37.23(10) .
C3 Cr1 C4 36.68(11) .
C6 Cr1 C4 67.10(10) .
C23 Cr1 C2 161.25(11) .
C25 Cr1 C2 112.31(12) .
C24 Cr1 C2 94.24(11) .
C5 Cr1 C2 77.70(10) .
C3 Cr1 C2 36.96(10) .
C6 Cr1 C2 65.64(10) .
C4 Cr1 C2 65.81(10) .
C23 Cr1 C1 149.89(11) .
C25 Cr1 C1 88.78(11) .
C24 Cr1 C1 122.68(12) .
C5 Cr1 C1 66.16(10) .
C3 Cr1 C1 65.74(9) .
C6 Cr1 C1 36.89(9) .
C4 Cr1 C1 77.77(10) .
C2 Cr1 C1 35.48(9) .
C11 N1 C7 119.8(2) .
C11 N1 Ir1 120.65(19) .
C7 N1 Ir1 119.56(17) .
C2 C1 C6 117.4(2) .
C2 C1 Ir1 126.2(2) .
C6 C1 Ir1 115.91(18) .
C2 C1 Cr1 69.67(14) .
C6 C1 Cr1 67.48(14) .
Ir1 C1 Cr1 140.46(12) .
C1 C2 C3 122.2(3) .
C1 C2 Cr1 74.84(15) .
C3 C2 Cr1 69.83(15) .
C1 C2 H2 118.9 .
C3 C2 H2 118.9 .
Cr1 C2 H2 128.8 .
C4 C3 C2 119.8(3) .
C4 C3 Cr1 72.14(15) .
C2 C3 Cr1 73.21(14) .
C4 C3 H3 120.1 .
C2 C3 H3 120.1 .
Cr1 C3 H3 126.5 .
C3 C4 C5 119.4(3) .
C3 C4 Cr1 71.18(16) .
C5 C4 Cr1 70.47(15) .
C3 C4 H4 120.3 .
C5 C4 H4 120.3 .
Cr1 C4 H4 130.6 .
C6 C5 C4 120.6(3) .
C6 C5 Cr1 71.89(16) .
C4 C5 Cr1 72.30(16) .
C6 C5 H5 119.7 .
C4 C5 H5 119.7 .
Cr1 C5 H5 128.3 .
C5 C6 C1 120.2(2) .
C5 C6 C7 125.2(3) .
C1 C6 C7 114.6(2) .
C5 C6 Cr1 70.82(15) .
C1 C6 Cr1 75.63(15) .
C7 C6 Cr1 125.74(17) .
N1 C7 C8 120.4(2) .
N1 C7 C6 111.2(2) .
C8 C7 C6 128.3(3) .
C9 C8 C7 117.4(3) .
C9 C8 C12 118.3(3) .
C7 C8 C12 124.2(3) .
C10 C9 C8 121.2(3) .
C10 C9 H9 119.4 .
C8 C9 H9 119.4 .
C11 C10 C9 118.8(3) .
C11 C10 H10 120.6 .
C9 C10 H10 120.6 .
N1 C11 C10 122.4(3) .
N1 C11 H11 118.8 .
C10 C11 H11 118.8 .
C8 C12 H12A 109.5 .
C8 C12 H12B 109.5 .
H12A C12 H12B 109.5 .
C8 C12 H12C 109.5 .
H12A C12 H12C 109.5 .
H12B C12 H12C 109.5 .
C14 C13 C17 107.6(2) .
C14 C13 C18 126.2(2) .
C17 C13 C18 125.6(3) .
C14 C13 Ir1 74.07(16) .
C17 C13 Ir1 70.86(15) .
C18 C13 Ir1 127.4(2) .
C15 C14 C13 109.0(2) .
C15 C14 C19 126.1(3) .
C13 C14 C19 125.0(3) .
C15 C14 Ir1 72.50(16) .
C13 C14 Ir1 67.63(15) .
C19 C14 Ir1 125.9(2) .
C14 C15 C16 107.5(2) .
C14 C15 C20 125.8(3) .
C16 C15 C20 126.5(2) .
C14 C15 Ir1 70.86(15) .
C16 C15 Ir1 67.17(15) .
C20 C15 Ir1 131.4(2) .
C17 C16 C15 108.8(2) .
C17 C16 C21 125.4(3) .
C15 C16 C21 125.0(3) .
C17 C16 Ir1 70.87(15) .
C15 C16 Ir1 74.64(15) .
C21 C16 Ir1 128.9(2) .
C16 C17 C13 106.9(2) .
C16 C17 C22 126.0(2) .
C13 C17 C22 126.9(2) .
C16 C17 Ir1 70.41(16) .
C13 C17 Ir1 69.88(15) .
C22 C17 Ir1 128.1(2) .
C13 C18 H18A 109.5 .
C13 C18 H18B 109.5 .
H18A C18 H18B 109.5 .
C13 C18 H18C 109.5 .
H18A C18 H18C 109.5 .
H18B C18 H18C 109.5 .
C14 C19 H19A 109.5 .
C14 C19 H19B 109.5 .
H19A C19 H19B 109.5 .
C14 C19 H19C 109.5 .
H19A C19 H19C 109.5 .
H19B C19 H19C 109.5 .
C15 C20 H20A 109.5 .
C15 C20 H20B 109.5 .
H20A C20 H20B 109.5 .
C15 C20 H20C 109.5 .
H20A C20 H20C 109.5 .
H20B C20 H20C 109.5 .
C16 C21 H21A 109.5 .
C16 C21 H21B 109.5 .
H21A C21 H21B 109.5 .
C16 C21 H21C 109.5 .
H21A C21 H21C 109.5 .
H21B C21 H21C 109.5 .
C17 C22 H22A 109.5 .
C17 C22 H22B 109.5 .
H22A C22 H22B 109.5 .
C17 C22 H22C 109.5 .
H22A C22 H22C 109.5 .
H22B C22 H22C 109.5 .
O1 C23 Cr1 177.5(3) .
O2 C24 Cr1 177.5(3) .
O3 C25 Cr1 176.4(3) .
Cl3 C26 Cl2 111.28(18) .
Cl3 C26 H26A 109.4 .
Cl2 C26 H26A 109.4 .
Cl3 C26 H26B 109.4 .
Cl2 C26 H26B 109.4 .
H26A C26 H26B 108.0 .
Cl4 C27 Cl4 112.9(3) 2
Cl4 C27 H27A 109.0 2
Cl4 C27 H27A 109.0 .
Cl4 C27 H27B 109.0 2
Cl4 C27 H27B 109.0 .
H27A C27 H27B 107.8 .

loop_
_geom_bond_atom_site_label_1
_geom_bond_atom_site_label_2
_geom_bond_distance
_geom_bond_site_symmetry_2
Ir1 C1 2.033(3) .
Ir1 N1 2.089(2) .
Ir1 C13 2.154(3) .
Ir1 C16 2.161(3) .
Ir1 C17 2.167(3) .
Ir1 C14 2.240(3) .
Ir1 C15 2.261(3) .
Ir1 Cl1 2.4078(7) .
Cr1 C23 1.824(3) .
Cr1 C25 1.830(3) .
Cr1 C24 1.834(3) .
Cr1 C5 2.200(3) .
Cr1 C3 2.212(3) .
Cr1 C6 2.214(3) .
Cr1 C4 2.224(3) .
Cr1 C2 2.256(3) .
Cr1 C1 2.322(2) .
Cl2 C26 1.768(4) .
Cl3 C26 1.758(3) .
Cl4 C27 1.753(3) .
O1 C23 1.162(3) .
O2 C24 1.161(3) .
O3 C25 1.160(3) .
N1 C11 1.351(3) .
N1 C7 1.362(3) .
C1 C2 1.396(4) .
C1 C6 1.439(4) .
C2 C3 1.417(4) .
C2 H2 0.9500 .
C3 C4 1.396(4) .
C3 H3 0.9500 .
C4 C5 1.413(4) .
C4 H4 0.9500 .
C5 C6 1.411(4) .
C5 H5 0.9500 .
C6 C7 1.478(4) .
C7 C8 1.415(4) .
C8 C9 1.391(4) .
C8 C12 1.515(4) .
C9 C10 1.375(4) .
C9 H9 0.9500 .
C10 C11 1.361(4) .
C10 H10 0.9500 .
C11 H11 0.9500 .
C12 H12A 0.9800 .
C12 H12B 0.9800 .
C12 H12C 0.9800 .
C13 C14 1.443(4) .
C13 C17 1.452(4) .
C13 C18 1.497(4) .
C14 C15 1.415(4) .
C14 C19 1.488(4) .
C15 C16 1.450(4) .
C15 C20 1.498(4) .
C16 C17 1.435(4) .
C16 C21 1.502(4) .
C17 C22 1.493(4) .
C18 H18A 0.9800 .
C18 H18B 0.9800 .
C18 H18C 0.9800 .
C19 H19A 0.9800 .
C19 H19B 0.9800 .
C19 H19C 0.9800 .
C20 H20A 0.9800 .
C20 H20B 0.9800 .
C20 H20C 0.9800 .
C21 H21A 0.9800 .
C21 H21B 0.9800 .
C21 H21C 0.9800 .
C22 H22A 0.9800 .
C22 H22B 0.9800 .
C22 H22C 0.9800 .
C26 H26A 0.9900 .
C26 H26B 0.9900 .
C27 Cl4 1.753(3) 2
C27 H27A 0.9900 .
C27 H27B 0.9900 .
